data_2241359
loop_
_publ_author_name
'Mague, Joel T.'
'Mohamed, Shaaban K.'
'Akkurt, Mehmet'
'Younes, Sabry H. H.'
'Albayati, Mustafa R.'

_publ_section_title
;
 Crystal structure of
 2-oxo-<i>N</i>'-phenyl-2<i>H</i>-chromene-3-carbohydrazide
;
_journal_coeditor_code FF2144
_journal_issue 12
_journal_name_full 'Acta Crystallographica Section E'
_journal_page_first o1005
_journal_page_last o1006
_journal_paper_doi 10.1107/S2056989015022495
_journal_volume 71
_journal_year 2015
_chemical_formula_iupac 'C16 H12 N2 O3'
_chemical_formula_moiety 'C16 H12 N2 O3'
_chemical_formula_sum 'C16 H12 N2 O3'
_chemical_formula_weight 280.28
_chemical_name_systematic
;
2-Oxo-<i>N</i>'-phenyl-2<i>H</i>-chromene-3-carbohydrazide
;
_space_group_crystal_system triclinic
_space_group_IT_number 2
_space_group_name_Hall '-P 1'
_space_group_name_H-M_alt 'P -1'
_symmetry_space_group_name_Hall '-P 1'
_symmetry_space_group_name_H-M 'P -1'
_atom_sites_solution_hydrogens mixed
_atom_sites_solution_primary direct
_atom_sites_solution_secondary difmap
_audit_creation_method SHELXL-2014/7
_cell_angle_alpha 96.504(2)
_cell_angle_beta 95.614(2)
_cell_angle_gamma 94.757(2)
_cell_formula_units_Z 2
_cell_length_a 6.6508(2)
_cell_length_b 8.3906(3)
_cell_length_c 11.6388(4)
_cell_measurement_reflns_used 3784
_cell_measurement_temperature 150.(2)
_cell_measurement_theta_max 72.2382
_cell_measurement_theta_min 3.8452
_cell_volume 639.31(4)
_computing_cell_refinement
;
<i>SAINT</i> (Bruker, 2015)
;
_computing_data_collection
;
<i>APEX2</i> (Bruker, 2015)
;
_computing_data_reduction
;
<i>SAINT</i>  (Bruker, 2015)
;
_computing_molecular_graphics
;
<i>DIAMOND</i> (Brandenburg & Putz, 2012)
;
_computing_publication_material
;
<i>SHELXTL</i> (Sheldrick, 2008)
;
_computing_structure_refinement
;
<i>SHELXL2014</i> (Sheldrick, 2015b)
;
_computing_structure_solution
;
<i>SHELXT</i> (Sheldrick, 2015a)
;
_diffrn_ambient_temperature 150(2)
_diffrn_detector_area_resol_mean 10.4167
_diffrn_measured_fraction_theta_full 0.962
_diffrn_measured_fraction_theta_max 0.933
_diffrn_measurement_device_type 'Bruker D8 VENTURE PHOTON 100 CMOS'
_diffrn_measurement_method '\w scans'
_diffrn_radiation_monochromator mirror
_diffrn_radiation_type CuK\a
_diffrn_radiation_wavelength 1.54178
_diffrn_reflns_av_R_equivalents 0.0229
_diffrn_reflns_limit_h_max 7
_diffrn_reflns_limit_h_min -7
_diffrn_reflns_limit_k_max 10
_diffrn_reflns_limit_k_min -9
_diffrn_reflns_limit_l_max 14
_diffrn_reflns_limit_l_min -14
_diffrn_reflns_number 4865
_diffrn_reflns_theta_full 68.000
_diffrn_reflns_theta_max 72.252
_diffrn_reflns_theta_min 3.845
_exptl_absorpt_coefficient_mu 0.846
_exptl_absorpt_correction_T_max 0.96
_exptl_absorpt_correction_T_min 0.88
_exptl_absorpt_correction_type multi-scan
_exptl_absorpt_process_details
;
(<i>SADABS</i>; Bruker, 2015)
;
_exptl_crystal_colour colourless
_exptl_crystal_density_diffrn 1.456
_exptl_crystal_density_method 'not measured'
_exptl_crystal_description tablet
_exptl_crystal_F_000 292
_exptl_crystal_size_max 0.192
_exptl_crystal_size_mid 0.125
_exptl_crystal_size_min 0.048
_refine_diff_density_max 0.220
_refine_diff_density_min -0.210
_refine_ls_extinction_coef 0.0129(16)
_refine_ls_extinction_expression Fc^*^=kFc[1+0.001xFc^2^\l^3^/sin(2\q)]^-1/4^
_refine_ls_extinction_method
;
SHELXL2014 (Sheldrick 2015b)
;
_refine_ls_goodness_of_fit_ref 1.061
_refine_ls_hydrogen_treatment mixed
_refine_ls_matrix_type full
_refine_ls_number_parameters 199
_refine_ls_number_reflns 2371
_refine_ls_number_restraints 0
_refine_ls_restrained_S_all 1.061
_refine_ls_R_factor_all 0.0414
_refine_ls_R_factor_gt 0.0373
_refine_ls_shift/su_max 0.000
_refine_ls_shift/su_mean 0.000
_refine_ls_structure_factor_coef Fsqd
_refine_ls_weighting_details 'w=1/[\s^2^(Fo^2^)+(0.0632P)^2^+0.1234P] where P=(Fo^2^+2Fc^2^)/3'
_refine_ls_weighting_scheme calc
_refine_ls_wR_factor_gt 0.1019
_refine_ls_wR_factor_ref 0.1066
_reflns_number_gt 2121
_reflns_number_total 2371
_reflns_threshold_expression 'I > 2\s(I)'
_cod_data_source_file ff2144sup1.cif
_cod_data_source_block I
_cod_database_code 2241359
_shelx_space_group_comment
;
The symmetry employed for this shelxl refinement is uniquely defined
by the following loop, which should always be used as a source of
symmetry information in preference to the above space-group names.
They are only intended as comments.
;
_shelx_estimated_absorpt_t_min 0.854
_shelx_estimated_absorpt_t_max 0.961

loop_
_space_group_symop_operation_xyz
'x, y, z'
'-x, -y, -z'

loop_
_atom_site_type_symbol
_atom_site_label
_atom_site_fract_x
_atom_site_fract_y
_atom_site_fract_z
_atom_site_U_iso_or_equiv
_atom_site_adp_type
_atom_site_calc_flag
_atom_site_occupancy
O O1 1.05849(13) 0.30993(11) 0.29083(7) 0.0271(2) Uani d 1
O O2 0.92419(13) 0.42696(12) 0.14651(7) 0.0299(2) Uani d 1
O O3 0.43044(13) 0.53972(11) 0.33020(7) 0.0292(2) Uani d 1
N N1 0.52900(16) 0.50161(13) 0.14932(9) 0.0256(3) Uani d 1
N N2 0.35679(16) 0.56386(13) 0.09797(9) 0.0245(3) Uani d 1
C C1 0.73626(18) 0.41687(14) 0.31115(10) 0.0220(3) Uani d 1
C C2 0.74197(18) 0.37498(14) 0.42062(10) 0.0233(3) Uani d 1
H H2 0.6338 0.3978 0.4656 0.028 Uiso calc 1
C C3 0.90772(18) 0.29704(14) 0.46963(10) 0.0240(3) Uani d 1
C C4 0.9195(2) 0.24825(16) 0.58159(11) 0.0275(3) Uani d 1
H H4 0.8142 0.2670 0.6296 0.033 Uiso calc 1
C C5 1.0850(2) 0.17297(16) 0.62133(11) 0.0300(3) Uani d 1
H H5 1.0926 0.1391 0.6967 0.036 Uiso calc 1
C C6 1.2410(2) 0.14627(16) 0.55202(11) 0.0305(3) Uani d 1
H H6 1.3550 0.0960 0.5812 0.037 Uiso calc 1
C C7 1.2321(2) 0.19208(16) 0.44109(11) 0.0295(3) Uani d 1
H H7 1.3377 0.1730 0.3934 0.035 Uiso calc 1
C C8 1.06438(19) 0.26654(15) 0.40167(10) 0.0243(3) Uani d 1
C C9 0.90475(18) 0.38814(15) 0.24263(10) 0.0236(3) Uani d 1
C C10 0.55367(18) 0.49380(14) 0.26524(10) 0.0229(3) Uani d 1
C C11 0.35631(19) 0.73381(15) 0.11707(9) 0.0246(3) Uani d 1
C C12 0.5353(2) 0.83552(17) 0.13527(11) 0.0324(3) Uani d 1
H H12 0.6626 0.7916 0.1390 0.039 Uiso calc 1
C C13 0.5280(2) 1.00138(18) 0.14802(13) 0.0401(4) Uani d 1
H H13 0.6509 1.0703 0.1608 0.048 Uiso calc 1
C C14 0.3449(2) 1.06733(18) 0.14238(12) 0.0390(4) Uani d 1
H H14 0.3410 1.1810 0.1518 0.047 Uiso calc 1
C C15 0.1668(2) 0.96594(18) 0.12283(12) 0.0367(3) Uani d 1
H H15 0.0400 1.0106 0.1185 0.044 Uiso calc 1
C C16 0.1711(2) 0.80054(16) 0.10956(11) 0.0300(3) Uani d 1
H H16 0.0478 0.7323 0.0953 0.036 Uiso calc 1
H H2N 0.242(3) 0.5112(19) 0.1179(14) 0.033(4) Uiso d 1
H H1N 0.621(3) 0.472(2) 0.1014(16) 0.043(5) Uiso d 1

loop_
_atom_site_aniso_label
_atom_site_aniso_U_11
_atom_site_aniso_U_22
_atom_site_aniso_U_33
_atom_site_aniso_U_12
_atom_site_aniso_U_13
_atom_site_aniso_U_23
O1 0.0260(5) 0.0348(5) 0.0226(4) 0.0082(4) 0.0054(3) 0.0060(4)
O2 0.0274(5) 0.0422(6) 0.0222(4) 0.0063(4) 0.0070(3) 0.0075(4)
O3 0.0284(5) 0.0393(5) 0.0221(4) 0.0101(4) 0.0069(4) 0.0040(4)
N1 0.0259(5) 0.0337(6) 0.0194(5) 0.0111(4) 0.0041(4) 0.0048(4)
N2 0.0230(5) 0.0297(6) 0.0218(5) 0.0067(4) 0.0027(4) 0.0048(4)
C1 0.0234(6) 0.0217(6) 0.0207(6) 0.0020(4) 0.0035(5) 0.0012(4)
C2 0.0247(6) 0.0240(6) 0.0210(6) 0.0021(4) 0.0037(5) 0.0012(4)
C3 0.0264(6) 0.0227(6) 0.0222(6) 0.0016(5) 0.0014(5) 0.0014(5)
C4 0.0308(7) 0.0289(7) 0.0232(6) 0.0030(5) 0.0036(5) 0.0043(5)
C5 0.0358(7) 0.0296(7) 0.0243(6) 0.0027(5) -0.0012(5) 0.0065(5)
C6 0.0301(7) 0.0295(7) 0.0317(7) 0.0061(5) -0.0029(5) 0.0056(5)
C7 0.0274(7) 0.0318(7) 0.0299(6) 0.0068(5) 0.0031(5) 0.0030(5)
C8 0.0274(6) 0.0240(6) 0.0211(6) 0.0015(5) 0.0011(5) 0.0029(4)
C9 0.0244(6) 0.0246(6) 0.0215(6) 0.0022(4) 0.0020(5) 0.0020(4)
C10 0.0250(6) 0.0239(6) 0.0200(6) 0.0026(4) 0.0043(5) 0.0022(4)
C11 0.0297(6) 0.0299(7) 0.0156(5) 0.0065(5) 0.0048(4) 0.0038(4)
C12 0.0299(7) 0.0364(8) 0.0307(7) 0.0051(5) 0.0025(5) 0.0025(5)
C13 0.0423(8) 0.0360(8) 0.0409(8) -0.0017(6) 0.0064(6) 0.0015(6)
C14 0.0562(9) 0.0290(7) 0.0345(7) 0.0098(6) 0.0128(7) 0.0044(5)
C15 0.0423(8) 0.0398(8) 0.0325(7) 0.0181(6) 0.0097(6) 0.0079(6)
C16 0.0292(7) 0.0354(7) 0.0272(6) 0.0086(5) 0.0051(5) 0.0054(5)

loop_
_atom_type_symbol
_atom_type_description
_atom_type_scat_dispersion_real
_atom_type_scat_dispersion_imag
_atom_type_scat_source
C C 0.0181 0.0091 'International Tables Vol C Tables 4.2.6.8 and 6.1.1.4'
H H 0.0000 0.0000 'International Tables Vol C Tables 4.2.6.8 and 6.1.1.4'
N N 0.0311 0.0180 'International Tables Vol C Tables 4.2.6.8 and 6.1.1.4'
O O 0.0492 0.0322 'International Tables Vol C Tables 4.2.6.8 and 6.1.1.4'

loop_
_geom_angle_atom_site_label_1
_geom_angle_atom_site_label_2
_geom_angle_atom_site_label_3
_geom_angle
C9 O1 C8 122.88(10)
C10 N1 N2 120.49(10)
C10 N1 H1N 123.5(11)
N2 N1 H1N 116.0(11)
N1 N2 C11 115.52(10)
N1 N2 H2N 109.7(10)
C11 N2 H2N 112.6(10)
C2 C1 C9 119.98(11)
C2 C1 C10 117.83(11)
C9 C1 C10 122.18(10)
C1 C2 C3 121.33(11)
C1 C2 H2 119.3
C3 C2 H2 119.3
C8 C3 C4 118.47(11)
C8 C3 C2 117.82(11)
C4 C3 C2 123.71(11)
C5 C4 C3 119.62(12)
C5 C4 H4 120.2
C3 C4 H4 120.2
C4 C5 C6 120.62(12)
C4 C5 H5 119.7
C6 C5 H5 119.7
C7 C6 C5 120.82(12)
C7 C6 H6 119.6
C5 C6 H6 119.6
C6 C7 C8 118.10(12)
C6 C7 H7 121.0
C8 C7 H7 121.0
O1 C8 C7 116.96(11)
O1 C8 C3 120.67(11)
C7 C8 C3 122.37(11)
O2 C9 O1 115.97(10)
O2 C9 C1 126.82(11)
O1 C9 C1 117.20(10)
O3 C10 N1 122.64(11)
O3 C10 C1 120.63(11)
N1 C10 C1 116.64(10)
C12 C11 C16 119.18(12)
C12 C11 N2 121.77(11)
C16 C11 N2 118.90(12)
C13 C12 C11 119.95(13)
C13 C12 H12 120.0
C11 C12 H12 120.0
C14 C13 C12 120.85(14)
C14 C13 H13 119.6
C12 C13 H13 119.6
C13 C14 C15 119.14(13)
C13 C14 H14 120.4
C15 C14 H14 120.4
C16 C15 C14 120.81(13)
C16 C15 H15 119.6
C14 C15 H15 119.6
C15 C16 C11 120.04(13)
C15 C16 H16 120.0
C11 C16 H16 120.0

loop_
_geom_bond_atom_site_label_1
_geom_bond_atom_site_label_2
_geom_bond_distance
O1 C9 1.3687(14)
O1 C8 1.3774(14)
O2 C9 1.2158(15)
O3 C10 1.2245(15)
N1 C10 1.3528(15)
N1 N2 1.4064(14)
N1 H1N 0.896(18)
N2 C11 1.4184(16)
N2 H2N 0.911(17)
C1 C2 1.3573(16)
C1 C9 1.4581(17)
C1 C10 1.5027(16)
C2 C3 1.4315(17)
C2 H2 0.9500
C3 C8 1.3915(18)
C3 C4 1.4064(17)
C4 C5 1.3809(18)
C4 H4 0.9500
C5 C6 1.3921(19)
C5 H5 0.9500
C6 C7 1.3854(18)
C6 H6 0.9500
C7 C8 1.3874(18)
C7 H7 0.9500
C11 C12 1.3899(19)
C11 C16 1.3939(17)
C12 C13 1.388(2)
C12 H12 0.9500
C13 C14 1.378(2)
C13 H13 0.9500
C14 C15 1.384(2)
C14 H14 0.9500
C15 C16 1.382(2)
C15 H15 0.9500
C16 H16 0.9500

loop_
_geom_hbond_atom_site_label_D
_geom_hbond_atom_site_label_H
_geom_hbond_atom_site_label_A
_geom_hbond_site_symmetry_A
_geom_hbond_distance_DH
_geom_hbond_distance_HA
_geom_hbond_distance_DA
_geom_hbond_angle_DHA
N1 H1N N2 2_665 0.896(18) 2.327(18) 3.0498(14) 137.7(15)
N1 H1N O2 . 0.896(18) 2.112(18) 2.7544(13) 127.8(15)
N2 H2N O2 1_455 0.911(17) 2.243(17) 3.1358(14) 166.3(14)

loop_
_geom_torsion_atom_site_label_1
_geom_torsion_atom_site_label_2
_geom_torsion_atom_site_label_3
_geom_torsion_atom_site_label_4
_geom_torsion
C10 N1 N2 C11 74.99(14)
C9 C1 C2 C3 -2.32(18)
C10 C1 C2 C3 178.22(10)
C1 C2 C3 C8 0.51(18)
C1 C2 C3 C4 -178.72(11)
C8 C3 C4 C5 0.41(19)
C2 C3 C4 C5 179.64(12)
C3 C4 C5 C6 0.6(2)
C4 C5 C6 C7 -1.1(2)
C5 C6 C7 C8 0.6(2)
C9 O1 C8 C7 -178.13(11)
C9 O1 C8 C3 1.88(18)
C6 C7 C8 O1 -179.58(11)
C6 C7 C8 C3 0.4(2)
C4 C3 C8 O1 179.08(11)
C2 C3 C8 O1 -0.19(18)
C4 C3 C8 C7 -0.91(19)
C2 C3 C8 C7 179.82(11)
C8 O1 C9 O2 176.16(10)
C8 O1 C9 C1 -3.59(17)
C2 C1 C9 O2 -175.93(12)
C10 C1 C9 O2 3.5(2)
C2 C1 C9 O1 3.79(17)
C10 C1 C9 O1 -176.78(10)
N2 N1 C10 O3 -0.14(19)
N2 N1 C10 C1 176.63(10)
C2 C1 C10 O3 11.13(18)
C9 C1 C10 O3 -168.32(11)
C2 C1 C10 N1 -165.71(11)
C9 C1 C10 N1 14.85(17)
N1 N2 C11 C12 28.34(15)
N1 N2 C11 C16 -156.03(11)
C16 C11 C12 C13 1.27(19)
N2 C11 C12 C13 176.89(11)
C11 C12 C13 C14 -0.3(2)
C12 C13 C14 C15 -0.5(2)
C13 C14 C15 C16 0.3(2)
C14 C15 C16 C11 0.7(2)
C12 C11 C16 C15 -1.48(18)
N2 C11 C16 C15 -177.22(11)

_cod_database_fobs_code 2241359
